data_7703322
loop_
_publ_author_name
'Geisler, Heiko'
'Wernitznig, Debora'
'Hejl, Michaela'
'Gajic, Natalie'
'Jakupec, Michael A.'
'Kandioller, Wolfgang'
'Keppler, Bernhard K.'

_publ_section_title
;
 Novel phthiocol-based organometallics with tridentate coordination motif
 and their unexpected cytotoxic behaviour.
;
_journal_issue 5
_journal_name_full 'Dalton transactions (Cambridge, England : 2003)'
_journal_page_first 1393
_journal_page_last 1397
_journal_paper_doi 10.1039/c9dt04462k
_journal_volume 49
_journal_year 2020
_chemical_formula_moiety 'C28 H26 N2 O3 Os'
_chemical_formula_sum 'C28 H26 N2 O3 Os'
_chemical_formula_weight 628.71
_chemical_name_systematic
'[(1-(1H-\kN2-indazol-1-yl)-3-methyl-4-oxo-1,4-dihydronaphtalene-1,2-bis(olato)-\kO1-\kO2))(\h6-p-cymene)osmium(II)]'
_space_group_crystal_system triclinic
_space_group_IT_number 2
_space_group_name_Hall '-P 1'
_space_group_name_H-M_alt 'P -1'
_atom_sites_solution_hydrogens geom
_atom_sites_solution_primary direct
_audit_creation_date 2019-09-05
_audit_creation_method
;
Olex2 1.2
(compiled 2018.05.29 svn.r3508 for OlexSys, GUI svn.r5506)
;
_audit_update_record
;
2019-09-23 deposited with the CCDC.	2020-01-08 downloaded from the CCDC.
;
_cell_angle_alpha 107.6878(10)
_cell_angle_beta 99.3524(10)
_cell_angle_gamma 108.3467(10)
_cell_formula_units_Z 4
_cell_length_a 11.4724(3)
_cell_length_b 15.5715(4)
_cell_length_c 17.4570(5)
_cell_measurement_reflns_used 9253
_cell_measurement_temperature 100.0
_cell_measurement_theta_max 29.979
_cell_measurement_theta_min 2.321
_cell_volume 2702.77(13)
_computing_cell_refinement 'SAINT V8.38A (?, 2016)'
_computing_data_collection APEX3
_computing_data_reduction 'SAINT V8.38A (?, 2016)'
_computing_molecular_graphics 'Olex2 (Dolomanov et al., 2009)'
_computing_publication_material 'Olex2 (Dolomanov et al., 2009)'
_computing_structure_refinement 'ShelXL (Sheldrick, 2015)'
_computing_structure_solution 'ShelXS (Sheldrick, 2008)'
_diffrn_ambient_temperature 100.0
_diffrn_measured_fraction_theta_full 0.999
_diffrn_measured_fraction_theta_max 0.999
_diffrn_measurement_device_type 'Bruker D8 Venture'
_diffrn_measurement_method '\f and \w scans'
_diffrn_radiation_probe x-ray
_diffrn_radiation_type MoK\a
_diffrn_radiation_wavelength 0.71073
_diffrn_reflns_av_R_equivalents 0.0865
_diffrn_reflns_av_unetI/netI 0.0511
_diffrn_reflns_Laue_measured_fraction_full 0.999
_diffrn_reflns_Laue_measured_fraction_max 0.999
_diffrn_reflns_limit_h_max 14
_diffrn_reflns_limit_h_min -14
_diffrn_reflns_limit_k_max 19
_diffrn_reflns_limit_k_min -19
_diffrn_reflns_limit_l_max 22
_diffrn_reflns_limit_l_min -22
_diffrn_reflns_number 72850
_diffrn_reflns_point_group_measured_fraction_full 0.999
_diffrn_reflns_point_group_measured_fraction_max 0.999
_diffrn_reflns_theta_full 25.242
_diffrn_reflns_theta_max 27.103
_diffrn_reflns_theta_min 2.300
_diffrn_source 'sealed xray tube'
_diffrn_source_type 'Incoatec IuS'
_diffrn_standards_number 0
_exptl_absorpt_coefficient_mu 4.747
_exptl_absorpt_correction_T_max 0.0990
_exptl_absorpt_correction_T_min 0.0294
_exptl_absorpt_correction_type multi-scan
_exptl_absorpt_process_details
;
SADABS-2016/2 (Bruker,2016/2) was used for absorption correction. 
wR2(int) was 0.1443 before and 0.0875 after correction.
The Ratio of minimum to maximum transmission is 0.2970.
The \l/2 correction factor is Not present.
;
_exptl_crystal_colour 'clear yellow'
_exptl_crystal_colour_lustre clear
_exptl_crystal_colour_primary yellow
_exptl_crystal_density_diffrn 1.545
_exptl_crystal_description block
_exptl_crystal_F_000 1232
_exptl_crystal_size_max 0.2
_exptl_crystal_size_mid 0.15
_exptl_crystal_size_min 0.1
_refine_diff_density_max 3.654
_refine_diff_density_min -1.692
_refine_diff_density_rms 0.202
_refine_ls_extinction_method none
_refine_ls_goodness_of_fit_ref 1.052
_refine_ls_hydrogen_treatment constr
_refine_ls_matrix_type full
_refine_ls_number_parameters 621
_refine_ls_number_reflns 11905
_refine_ls_number_restraints 0
_refine_ls_restrained_S_all 1.052
_refine_ls_R_factor_all 0.0623
_refine_ls_R_factor_gt 0.0509
_refine_ls_shift/su_max 0.001
_refine_ls_shift/su_mean 0.000
_refine_ls_structure_factor_coef Fsqd
_refine_ls_weighting_details
;
 w=1/[\s^2^(Fo^2^)+(0.0237P)^2^+45.5397P]
 where P=(Fo^2^+2Fc^2^)/3
;
_refine_ls_weighting_scheme calc
_refine_ls_wR_factor_gt 0.1186
_refine_ls_wR_factor_ref 0.1242
_reflns_Friedel_coverage 0.000
_reflns_number_gt 9841
_reflns_number_total 11905
_reflns_threshold_expression 'I > 2\s(I)'
_cod_data_source_file c9dt04462k2.cif
_cod_data_source_block mo_hege579_1_p-1
_cod_depositor_comments 'Adding full bibliography for 7703315--7703322.cif.'
_cod_original_cell_volume 2702.76(13)
_cod_database_code 7703322
_shelxl_version_number 2013-2
_shelx_space_group_comment
;
The symmetry employed for this shelxl refinement is uniquely defined
by the following loop, which should always be used as a source of
symmetry information in preference to the above space-group names.
They are only intended as comments.
;
_shelx_estimated_absorpt_t_max 0.648
_shelx_estimated_absorpt_t_min 0.450

loop_
_space_group_symop_operation_xyz
'x, y, z'
'-x, -y, -z'

loop_
_atom_site_label
_atom_site_type_symbol
_atom_site_fract_x
_atom_site_fract_y
_atom_site_fract_z
_atom_site_U_iso_or_equiv
_atom_site_adp_type
_atom_site_occupancy
_atom_site_site_symmetry_order
_atom_site_calc_flag
_atom_site_refinement_flags_posn
Os1A Os 0.17152(3) 0.86300(2) 0.08775(2) 0.02126(8) Uani 1 1 d .
O1A O 0.3442(5) 0.8498(4) 0.1202(3) 0.0202(11) Uani 1 1 d .
O2A O 0.1584(5) 0.8123(4) 0.1872(3) 0.0277(12) Uani 1 1 d .
O3A O 0.3821(9) 0.6770(6) 0.3348(4) 0.059(2) Uani 1 1 d .
N1A N 0.2155(6) 0.6848(4) 0.0549(4) 0.0197(13) Uani 1 1 d .
N2A N 0.1313(6) 0.7170(5) 0.0187(4) 0.0239(14) Uani 1 1 d .
C1A C 0.3128(7) 0.7646(5) 0.1348(5) 0.0217(15) Uani 1 1 d .
C2A C 0.2386(8) 0.7715(6) 0.1997(5) 0.0245(16) Uani 1 1 d .
C3A C 0.2587(9) 0.7388(6) 0.2638(5) 0.035(2) Uani 1 1 d .
C4A C 0.3613(11) 0.7073(8) 0.2763(5) 0.046(3) Uani 1 1 d .
C5A C 0.4443(10) 0.7054(6) 0.2198(5) 0.035(2) Uani 1 1 d .
C6A C 0.5508(10) 0.6759(7) 0.2334(6) 0.044(3) Uani 1 1 d .
H6A H 0.5660 0.6543 0.2780 0.053 Uiso 1 1 calc R
C7A C 0.6300(11) 0.6789(8) 0.1827(7) 0.047(3) Uani 1 1 d .
H7A H 0.6998 0.6593 0.1923 0.057 Uiso 1 1 calc R
C8A C 0.6089(9) 0.7102(6) 0.1179(7) 0.038(2) Uani 1 1 d .
H8A H 0.6641 0.7124 0.0828 0.046 Uiso 1 1 calc R
C9A C 0.5073(8) 0.7383(6) 0.1042(6) 0.0325(19) Uani 1 1 d .
H9A H 0.4932 0.7595 0.0592 0.039 Uiso 1 1 calc R
C10A C 0.4265(8) 0.7365(6) 0.1535(5) 0.0256(17) Uani 1 1 d .
C11A C 0.0504(7) 0.6436(6) -0.0502(5) 0.0227(16) Uani 1 1 d .
H11A H -0.0177 0.6464 -0.0870 0.027 Uiso 1 1 calc R
C12A C 0.0804(7) 0.5608(6) -0.0606(5) 0.0214(15) Uani 1 1 d .
C13A C 0.1869(7) 0.5895(5) 0.0095(5) 0.0209(15) Uani 1 1 d .
C14A C 0.2407(8) 0.5232(6) 0.0210(5) 0.0243(16) Uani 1 1 d .
H14A H 0.3111 0.5418 0.0680 0.029 Uiso 1 1 calc R
C15A C 0.1870(7) 0.4305(6) -0.0390(5) 0.0254(16) Uani 1 1 d .
H15A H 0.2210 0.3839 -0.0329 0.030 Uiso 1 1 calc R
C16A C 0.0815(8) 0.4010(6) -0.1105(5) 0.0241(16) Uani 1 1 d .
H16A H 0.0483 0.3361 -0.1511 0.029 Uiso 1 1 calc R
C17A C 0.0282(8) 0.4646(6) -0.1211(5) 0.0247(16) Uani 1 1 d .
H17A H -0.0425 0.4447 -0.1683 0.030 Uiso 1 1 calc R
C18A C 0.1785(11) 0.7461(8) 0.3237(6) 0.049(3) Uani 1 1 d .
H18A H 0.2226 0.8082 0.3720 0.073 Uiso 1 1 calc GR
H18B H 0.1652 0.6917 0.3430 0.073 Uiso 1 1 calc GR
H18C H 0.0954 0.7430 0.2953 0.073 Uiso 1 1 calc GR
C19A C 0.2241(9) 0.9596(6) 0.0218(5) 0.0308(19) Uani 1 1 d .
C20A C 0.2565(8) 1.0164(6) 0.1096(5) 0.0267(17) Uani 1 1 d .
H20A H 0.3413 1.0636 0.1377 0.032 Uiso 1 1 calc R
C21A C 0.1673(8) 1.0045(6) 0.1549(6) 0.033(2) Uani 1 1 d .
H21A H 0.1921 1.0438 0.2130 0.039 Uiso 1 1 calc R
C22A C 0.0387(9) 0.9337(7) 0.1152(7) 0.042(2) Uani 1 1 d .
C23A C 0.0023(9) 0.8819(7) 0.0283(6) 0.042(2) Uani 1 1 d .
H23A H -0.0847 0.8395 0.0000 0.050 Uiso 1 1 calc R
C24A C 0.0929(10) 0.8918(6) -0.0179(6) 0.040(2) Uani 1 1 d .
H24A H 0.0668 0.8531 -0.0761 0.048 Uiso 1 1 calc R
C25A C 0.3255(11) 0.9678(7) -0.0232(6) 0.042(2) Uani 1 1 d .
H25A H 0.4073 0.9855 0.0196 0.051 Uiso 1 1 calc R
C26A C 0.3059(14) 0.8728(9) -0.0934(7) 0.060(3) Uani 1 1 d .
H26A H 0.2896 0.8199 -0.0723 0.090 Uiso 1 1 calc GR
H26B H 0.3830 0.8812 -0.1125 0.090 Uiso 1 1 calc GR
H26C H 0.2325 0.8565 -0.1404 0.090 Uiso 1 1 calc GR
C27A C 0.3450(18) 1.0533(9) -0.0520(9) 0.085(5) Uani 1 1 d .
H27A H 0.2665 1.0403 -0.0934 0.127 Uiso 1 1 calc GR
H27B H 0.4159 1.0611 -0.0775 0.127 Uiso 1 1 calc GR
H27C H 0.3653 1.1133 -0.0037 0.127 Uiso 1 1 calc GR
C28A C -0.0506(11) 0.9117(9) 0.1689(10) 0.075(4) Uani 1 1 d .
H28A H -0.1229 0.8492 0.1365 0.112 Uiso 1 1 calc GR
H28B H -0.0827 0.9639 0.1856 0.112 Uiso 1 1 calc GR
H28C H -0.0035 0.9080 0.2191 0.112 Uiso 1 1 calc GR
Os1B Os 0.51258(3) 0.84726(2) 0.62775(2) 0.01930(8) Uani 1 1 d .
O1B O 0.4879(5) 0.8082(4) 0.7288(3) 0.0208(11) Uani 1 1 d .
O2B O 0.6781(5) 0.8218(4) 0.6652(3) 0.0223(11) Uani 1 1 d .
O3B O 0.8317(7) 0.6889(5) 0.8478(4) 0.0441(17) Uani 1 1 d .
N1B N 0.4522(6) 0.6553(4) 0.6337(4) 0.0199(13) Uani 1 1 d .
N2B N 0.4337(6) 0.6949(5) 0.5744(4) 0.0208(13) Uani 1 1 d .
C1B C 0.5293(7) 0.7329(5) 0.7193(4) 0.0197(15) Uani 1 1 d .
C2B C 0.6664(7) 0.7695(5) 0.7117(5) 0.0209(15) Uani 1 1 d .
C3B C 0.7652(8) 0.7534(6) 0.7517(5) 0.0268(17) Uani 1 1 d .
C4B C 0.7434(8) 0.7051(7) 0.8102(6) 0.032(2) Uani 1 1 d .
C5B C 0.6162(9) 0.6719(6) 0.8227(5) 0.0291(18) Uani 1 1 d .
C6B C 0.5957(12) 0.6222(7) 0.8779(6) 0.045(3) Uani 1 1 d .
H6B H 0.6628 0.6089 0.9051 0.054 Uiso 1 1 calc R
C7B C 0.4763(12) 0.5930(7) 0.8923(6) 0.046(3) Uani 1 1 d .
H7B H 0.4624 0.5584 0.9285 0.055 Uiso 1 1 calc R
C8B C 0.3782(11) 0.6130(7) 0.8555(6) 0.041(2) Uani 1 1 d .
H8B H 0.2987 0.5941 0.8680 0.049 Uiso 1 1 calc R
C9B C 0.3944(9) 0.6604(6) 0.8002(5) 0.0308(19) Uani 1 1 d .
H9B H 0.3264 0.6736 0.7740 0.037 Uiso 1 1 calc R
C10B C 0.5136(8) 0.6886(5) 0.7837(5) 0.0241(16) Uani 1 1 d .
C11B C 0.3768(7) 0.6232(6) 0.5005(5) 0.0232(16) Uani 1 1 d .
H11B H 0.3526 0.6314 0.4493 0.028 Uiso 1 1 calc R
C12B C 0.3569(7) 0.5329(5) 0.5082(4) 0.0196(15) Uani 1 1 d .
C13B C 0.4099(7) 0.5563(6) 0.5951(5) 0.0213(15) Uani 1 1 d .
C14B C 0.4108(8) 0.4824(6) 0.6255(5) 0.0256(17) Uani 1 1 d .
H14B H 0.4467 0.4974 0.6833 0.031 Uiso 1 1 calc R
C15B C 0.3583(9) 0.3889(6) 0.5689(5) 0.0299(19) Uani 1 1 d .
H15B H 0.3587 0.3383 0.5884 0.036 Uiso 1 1 calc R
C16B C 0.3032(8) 0.3626(6) 0.4828(5) 0.0278(18) Uani 1 1 d .
H16B H 0.2665 0.2958 0.4459 0.033 Uiso 1 1 calc R
C17B C 0.3029(8) 0.4348(6) 0.4523(5) 0.0246(16) Uani 1 1 d .
H17B H 0.2666 0.4183 0.3943 0.029 Uiso 1 1 calc R
C18B C 0.8970(8) 0.7901(7) 0.7419(6) 0.037(2) Uani 1 1 d .
H18D H 0.9273 0.7366 0.7285 0.055 Uiso 1 1 calc GR
H18E H 0.9552 0.8430 0.7944 0.055 Uiso 1 1 calc GR
H18F H 0.8946 0.8146 0.6964 0.055 Uiso 1 1 calc GR
C19B C 0.4018(9) 0.9375(6) 0.6459(5) 0.0287(18) Uani 1 1 d .
C20B C 0.3615(9) 0.8754(6) 0.5604(5) 0.0289(18) Uani 1 1 d .
H20B H 0.2731 0.8362 0.5337 0.035 Uiso 1 1 calc R
C21B C 0.4516(9) 0.8707(6) 0.5135(5) 0.0292(18) Uani 1 1 d .
H21B H 0.4221 0.8280 0.4562 0.035 Uiso 1 1 calc R
C22B C 0.5846(8) 0.9283(6) 0.5506(5) 0.0277(18) Uani 1 1 d .
C23B C 0.6239(9) 0.9936(6) 0.6365(6) 0.036(2) Uani 1 1 d .
H23B H 0.7121 1.0342 0.6624 0.043 Uiso 1 1 calc R
C24B C 0.5385(9) 0.9995(6) 0.6826(5) 0.0302(19) Uani 1 1 d .
H24B H 0.5685 1.0444 0.7393 0.036 Uiso 1 1 calc R
C25B C 0.3163(11) 0.9421(9) 0.7010(7) 0.047(3) Uani 1 1 d .
H25B H 0.3682 0.9587 0.7591 0.057 Uiso 1 1 calc R
C26B C 0.2733(13) 1.0274(10) 0.7022(8) 0.063(3) Uani 1 1 d .
H26D H 0.2093 1.0081 0.6491 0.095 Uiso 1 1 calc GR
H26E H 0.3476 1.0850 0.7097 0.095 Uiso 1 1 calc GR
H26F H 0.2359 1.0430 0.7487 0.095 Uiso 1 1 calc GR
C27B C 0.2036(12) 0.8487(10) 0.6775(9) 0.063(3) Uani 1 1 d .
H27D H 0.2335 0.7958 0.6753 0.094 Uiso 1 1 calc GR
H27E H 0.1473 0.8331 0.6224 0.094 Uiso 1 1 calc GR
H27F H 0.1564 0.8561 0.7194 0.094 Uiso 1 1 calc GR
C28B C 0.6801(11) 0.9185(9) 0.5027(8) 0.053(3) Uani 1 1 d .
H28D H 0.6449 0.8535 0.4578 0.079 Uiso 1 1 calc GR
H28E H 0.7594 0.9269 0.5408 0.079 Uiso 1 1 calc GR
H28F H 0.6985 0.9685 0.4784 0.079 Uiso 1 1 calc GR

loop_
_atom_site_aniso_label
_atom_site_aniso_U_11
_atom_site_aniso_U_22
_atom_site_aniso_U_33
_atom_site_aniso_U_23
_atom_site_aniso_U_13
_atom_site_aniso_U_12
Os1A 0.01982(15) 0.01773(15) 0.02012(15) 0.00188(11) 0.00062(11) 0.00713(12)
O1A 0.022(3) 0.019(3) 0.018(2) 0.008(2) 0.001(2) 0.008(2)
O2A 0.027(3) 0.027(3) 0.022(3) 0.004(2) 0.012(2) 0.005(2)
O3A 0.102(7) 0.052(5) 0.029(4) 0.021(3) 0.012(4) 0.033(5)
N1A 0.022(3) 0.019(3) 0.017(3) 0.008(2) 0.003(2) 0.008(3)
N2A 0.020(3) 0.025(3) 0.025(3) 0.008(3) 0.006(3) 0.008(3)
C1A 0.026(4) 0.016(3) 0.017(3) 0.004(3) 0.002(3) 0.004(3)
C2A 0.027(4) 0.020(4) 0.014(3) -0.001(3) 0.002(3) 0.001(3)
C3A 0.045(5) 0.023(4) 0.014(4) 0.001(3) 0.002(4) -0.005(4)
C4A 0.057(6) 0.065(7) 0.018(4) 0.023(4) -0.003(4) 0.026(6)
C5A 0.052(6) 0.019(4) 0.023(4) 0.002(3) -0.009(4) 0.012(4)
C6A 0.052(6) 0.027(5) 0.037(5) 0.009(4) -0.018(5) 0.013(4)
C7A 0.049(6) 0.043(6) 0.045(6) 0.010(5) -0.003(5) 0.026(5)
C8A 0.030(5) 0.026(4) 0.055(6) 0.016(4) 0.005(4) 0.009(4)
C9A 0.028(4) 0.023(4) 0.038(5) 0.007(4) 0.000(4) 0.009(4)
C10A 0.029(4) 0.017(4) 0.024(4) 0.006(3) -0.005(3) 0.009(3)
C11A 0.024(4) 0.022(4) 0.018(4) 0.003(3) 0.002(3) 0.010(3)
C12A 0.022(4) 0.023(4) 0.019(4) 0.009(3) 0.007(3) 0.007(3)
C13A 0.025(4) 0.019(4) 0.018(3) 0.006(3) 0.011(3) 0.005(3)
C14A 0.023(4) 0.025(4) 0.023(4) 0.010(3) 0.004(3) 0.007(3)
C15A 0.021(4) 0.018(4) 0.033(4) 0.009(3) 0.002(3) 0.006(3)
C16A 0.030(4) 0.016(4) 0.025(4) 0.005(3) 0.007(3) 0.009(3)
C17A 0.024(4) 0.025(4) 0.017(4) 0.003(3) 0.005(3) 0.006(3)
C18A 0.061(7) 0.042(6) 0.029(5) 0.010(4) 0.020(5) 0.001(5)
C19A 0.047(5) 0.027(4) 0.027(4) 0.015(4) 0.009(4) 0.022(4)
C20A 0.023(4) 0.018(4) 0.030(4) 0.006(3) -0.003(3) 0.006(3)
C21A 0.031(5) 0.022(4) 0.033(5) -0.003(3) 0.000(4) 0.013(4)
C22A 0.028(5) 0.026(5) 0.066(7) 0.005(4) 0.016(5) 0.012(4)
C23A 0.023(4) 0.035(5) 0.049(6) 0.001(4) -0.015(4) 0.017(4)
C24A 0.057(6) 0.017(4) 0.031(5) 0.000(3) -0.016(4) 0.020(4)
C25A 0.069(7) 0.032(5) 0.040(5) 0.023(4) 0.022(5) 0.024(5)
C26A 0.097(10) 0.051(7) 0.050(7) 0.025(6) 0.039(7) 0.036(7)
C27A 0.168(16) 0.050(7) 0.085(10) 0.053(8) 0.074(11) 0.060(9)
C28A 0.037(6) 0.051(7) 0.123(12) 0.006(7) 0.037(7) 0.018(6)
Os1B 0.02271(16) 0.01680(15) 0.01632(14) 0.00621(11) 0.00265(11) 0.00653(12)
O1B 0.025(3) 0.021(3) 0.018(3) 0.006(2) 0.005(2) 0.013(2)
O2B 0.025(3) 0.018(3) 0.023(3) 0.008(2) 0.006(2) 0.007(2)
O3B 0.046(4) 0.040(4) 0.043(4) 0.015(3) -0.006(3) 0.023(3)
N1B 0.026(3) 0.019(3) 0.015(3) 0.009(2) 0.003(2) 0.008(3)
N2B 0.022(3) 0.019(3) 0.019(3) 0.005(2) 0.002(3) 0.009(3)
C1B 0.027(4) 0.019(4) 0.013(3) 0.005(3) 0.003(3) 0.011(3)
C2B 0.027(4) 0.013(3) 0.019(4) 0.003(3) 0.003(3) 0.007(3)
C3B 0.024(4) 0.026(4) 0.023(4) 0.002(3) -0.002(3) 0.011(3)
C4B 0.019(4) 0.042(5) 0.037(5) 0.022(4) -0.006(3) 0.012(4)
C5B 0.044(5) 0.016(4) 0.022(4) 0.004(3) -0.001(4) 0.014(4)
C6B 0.072(7) 0.038(5) 0.020(4) 0.005(4) 0.002(4) 0.026(5)
C7B 0.082(8) 0.034(5) 0.026(5) 0.016(4) 0.018(5) 0.021(5)
C8B 0.063(7) 0.037(5) 0.029(5) 0.018(4) 0.024(5) 0.015(5)
C9B 0.045(5) 0.027(4) 0.021(4) 0.011(3) 0.010(4) 0.013(4)
C10B 0.037(4) 0.018(4) 0.015(3) 0.005(3) 0.003(3) 0.011(3)
C11B 0.020(4) 0.030(4) 0.017(3) 0.008(3) 0.005(3) 0.007(3)
C12B 0.021(4) 0.018(4) 0.018(3) 0.008(3) 0.003(3) 0.006(3)
C13B 0.020(4) 0.021(4) 0.017(3) 0.003(3) 0.002(3) 0.006(3)
C14B 0.031(4) 0.018(4) 0.024(4) 0.013(3) 0.001(3) 0.004(3)
C15B 0.050(5) 0.019(4) 0.024(4) 0.012(3) 0.013(4) 0.013(4)
C16B 0.029(4) 0.023(4) 0.014(4) 0.007(3) -0.003(3) -0.007(3)
C17B 0.025(4) 0.023(4) 0.020(4) 0.006(3) 0.002(3) 0.007(3)
C18B 0.029(5) 0.036(5) 0.045(5) 0.010(4) 0.001(4) 0.020(4)
C19B 0.039(5) 0.037(5) 0.023(4) 0.016(4) 0.011(4) 0.025(4)
C20B 0.033(4) 0.028(4) 0.030(4) 0.015(4) 0.005(4) 0.015(4)
C21B 0.044(5) 0.024(4) 0.023(4) 0.014(3) 0.008(4) 0.015(4)
C22B 0.031(4) 0.026(4) 0.036(5) 0.024(4) 0.010(4) 0.013(4)
C23B 0.036(5) 0.021(4) 0.048(5) 0.020(4) 0.005(4) 0.005(4)
C24B 0.050(5) 0.017(4) 0.021(4) 0.008(3) -0.002(4) 0.015(4)
C25B 0.056(7) 0.062(7) 0.042(6) 0.026(5) 0.021(5) 0.036(6)
C26B 0.072(8) 0.078(9) 0.060(8) 0.025(7) 0.031(7) 0.050(8)
C27B 0.054(7) 0.090(10) 0.081(9) 0.058(8) 0.048(7) 0.037(7)
C28B 0.045(6) 0.057(7) 0.083(8) 0.045(7) 0.043(6) 0.026(5)

loop_
_atom_type_symbol
_atom_type_description
_atom_type_scat_dispersion_real
_atom_type_scat_dispersion_imag
_atom_type_scat_source
C C 0.0033 0.0016 'International Tables Vol C Tables 4.2.6.8 and 6.1.1.4'
H H 0.0000 0.0000 'International Tables Vol C Tables 4.2.6.8 and 6.1.1.4'
N N 0.0061 0.0033 'International Tables Vol C Tables 4.2.6.8 and 6.1.1.4'
O O 0.0106 0.0060 'International Tables Vol C Tables 4.2.6.8 and 6.1.1.4'
Os Os -1.2165 7.6030 'International Tables Vol C Tables 4.2.6.8 and 6.1.1.4'

loop_
_geom_angle_atom_site_label_1
_geom_angle_atom_site_label_2
_geom_angle_atom_site_label_3
_geom_angle
O1A Os1A O2A 76.4(2)
O1A Os1A N2A 76.5(2)
O1A Os1A C19A 98.8(3)
O1A Os1A C20A 94.8(3)
O1A Os1A C21A 115.6(3)
O1A Os1A C22A 151.2(3)
O1A Os1A C23A 166.7(3)
O1A Os1A C24A 128.7(3)
O2A Os1A C19A 160.7(3)
O2A Os1A C20A 122.3(3)
O2A Os1A C21A 95.5(3)
O2A Os1A C22A 92.0(3)
O2A Os1A C23A 116.7(3)
O2A Os1A C24A 153.7(3)
N2A Os1A O2A 82.7(2)
N2A Os1A C19A 114.7(3)
N2A Os1A C20A 151.3(3)
N2A Os1A C21A 167.2(3)
N2A Os1A C22A 128.8(3)
N2A Os1A C23A 101.8(3)
N2A Os1A C24A 95.0(3)
C19A Os1A C20A 38.8(3)
C19A Os1A C21A 69.5(3)
C19A Os1A C22A 83.5(4)
C19A Os1A C23A 69.7(4)
C20A Os1A C21A 37.5(3)
C20A Os1A C22A 69.1(3)
C20A Os1A C23A 80.4(3)
C21A Os1A C23A 67.5(3)
C22A Os1A C21A 38.4(3)
C22A Os1A C23A 37.4(4)
C24A Os1A C19A 39.0(4)
C24A Os1A C20A 69.0(3)
C24A Os1A C21A 81.0(3)
C24A Os1A C22A 69.0(4)
C24A Os1A C23A 38.0(4)
C1A O1A Os1A 104.3(4)
C2A O2A Os1A 113.0(5)
N2A N1A C1A 111.8(6)
C13A N1A N2A 110.4(6)
C13A N1A C1A 137.7(6)
N1A N2A Os1A 111.4(5)
C11A N2A Os1A 140.6(6)
C11A N2A N1A 108.0(6)
O1A C1A N1A 106.4(6)
O1A C1A C2A 108.4(6)
O1A C1A C10A 113.1(6)
N1A C1A C2A 104.3(6)
N1A C1A C10A 108.2(6)
C10A C1A C2A 115.7(7)
O2A C2A C1A 111.8(7)
O2A C2A C3A 125.8(8)
C3A C2A C1A 122.4(8)
C2A C3A C4A 119.6(8)
C2A C3A C18A 118.8(9)
C4A C3A C18A 121.4(9)
O3A C4A C3A 120.9(10)
O3A C4A C5A 117.8(10)
C3A C4A C5A 121.2(8)
C6A C5A C4A 121.5(8)
C10A C5A C4A 121.2(8)
C10A C5A C6A 117.2(9)
C7A C6A C5A 120.7(9)
C6A C7A C8A 120.1(9)
C7A C8A C9A 119.7(10)
C10A C9A C8A 121.8(9)
C5A C10A C1A 119.1(8)
C9A C10A C1A 120.4(7)
C9A C10A C5A 120.5(8)
N2A C11A C12A 109.7(7)
C11A C12A C13A 105.7(7)
C11A C12A C17A 134.3(7)
C17A C12A C13A 120.0(7)
N1A C13A C12A 106.2(7)
N1A C13A C14A 132.5(7)
C14A C13A C12A 121.3(7)
C15A C14A C13A 116.7(7)
C14A C15A C16A 122.6(7)
C17A C16A C15A 120.7(7)
C16A C17A C12A 118.5(7)
C20A C19A Os1A 70.7(5)
C20A C19A C24A 116.4(8)
C20A C19A C25A 120.4(8)
C24A C19A Os1A 70.3(5)
C24A C19A C25A 123.1(8)
C25A C19A Os1A 126.5(6)
C19A C20A Os1A 70.6(5)
C21A C20A Os1A 72.0(5)
C21A C20A C19A 121.9(8)
C20A C21A Os1A 70.5(5)
C20A C21A C22A 120.9(8)
C22A C21A Os1A 70.7(5)
C21A C22A Os1A 70.9(5)
C21A C22A C28A 119.4(10)
C23A C22A Os1A 72.1(5)
C23A C22A C21A 118.2(9)
C23A C22A C28A 122.2(10)
C28A C22A Os1A 124.3(8)
C22A C23A Os1A 70.5(5)
C22A C23A C24A 121.1(8)
C24A C23A Os1A 69.3(5)
C19A C24A Os1A 70.7(5)
C23A C24A Os1A 72.7(5)
C23A C24A C19A 121.2(8)
C19A C25A C26A 114.7(9)
C19A C25A C27A 110.2(9)
C27A C25A C26A 112.9(9)
O1B Os1B O2B 76.7(2)
O1B Os1B N2B 76.7(2)
O1B Os1B C19B 94.7(3)
O1B Os1B C20B 118.7(3)
O1B Os1B C21B 155.6(3)
O1B Os1B C22B 162.6(3)
O1B Os1B C23B 125.0(3)
O1B Os1B C24B 99.0(3)
O2B Os1B C19B 150.8(3)
O2B Os1B C20B 164.4(3)
O2B Os1B C21B 126.2(3)
O2B Os1B C22B 96.8(3)
O2B Os1B C23B 92.5(3)
O2B Os1B C24B 113.4(3)
N2B Os1B O2B 81.4(2)
N2B Os1B C19B 124.4(3)
N2B Os1B C20B 99.0(3)
N2B Os1B C21B 96.7(3)
N2B Os1B C22B 118.7(3)
N2B Os1B C23B 155.5(3)
N2B Os1B C24B 163.6(3)
C19B Os1B C20B 38.0(3)
C19B Os1B C21B 69.3(3)
C19B Os1B C22B 83.1(3)
C19B Os1B C23B 69.4(4)
C19B Os1B C24B 39.5(3)
C20B Os1B C21B 38.2(3)
C20B Os1B C22B 69.2(3)
C20B Os1B C23B 80.8(3)
C20B Os1B C24B 68.9(3)
C21B Os1B C22B 37.9(3)
C23B Os1B C21B 67.9(3)
C23B Os1B C22B 38.2(3)
C24B Os1B C21B 80.6(3)
C24B Os1B C22B 68.4(3)
C24B Os1B C23B 36.8(4)
C1B O1B Os1B 104.9(4)
C2B O2B Os1B 113.4(5)
N2B N1B C1B 112.0(6)
C13B N1B N2B 109.4(6)
C13B N1B C1B 137.8(6)
N1B N2B Os1B 111.4(4)
C11B N2B Os1B 140.0(5)
C11B N2B N1B 108.4(6)
O1B C1B N1B 106.7(6)
O1B C1B C2B 107.3(6)
O1B C1B C10B 114.5(6)
N1B C1B C2B 103.7(6)
C10B C1B N1B 108.9(6)
C10B C1B C2B 114.9(6)
O2B C2B C1B 111.7(6)
O2B C2B C3B 124.1(8)
C3B C2B C1B 124.2(7)
C2B C3B C4B 118.5(8)
C2B C3B C18B 122.2(8)
C4B C3B C18B 119.1(7)
O3B C4B C3B 120.3(8)
O3B C4B C5B 119.9(8)
C3B C4B C5B 119.8(7)
C6B C5B C4B 119.0(8)
C10B C5B C4B 123.0(7)
C10B C5B C6B 118.0(9)
C7B C6B C5B 119.4(9)
C8B C7B C6B 121.7(9)
C7B C8B C9B 120.4(10)
C8B C9B C10B 118.5(9)
C5B C10B C1B 118.9(8)
C5B C10B C9B 121.9(7)
C9B C10B C1B 119.1(7)
N2B C11B C12B 110.2(7)
C11B C12B C13B 105.2(6)
C17B C12B C11B 135.1(7)
C17B C12B C13B 119.7(7)
N1B C13B C12B 106.7(6)
N1B C13B C14B 132.5(7)
C14B C13B C12B 120.8(7)
C15B C14B C13B 117.3(7)
C14B C15B C16B 123.7(7)
C17B C16B C15B 119.5(7)
C16B C17B C12B 119.1(7)
C20B C19B Os1B 71.3(5)
C20B C19B C24B 117.1(8)
C20B C19B C25B 124.6(9)
C24B C19B Os1B 70.5(4)
C24B C19B C25B 118.2(8)
C25B C19B Os1B 127.4(6)
C19B C20B Os1B 70.7(5)
C19B C20B C21B 121.0(8)
C21B C20B Os1B 71.3(5)
C20B C21B Os1B 70.5(4)
C22B C21B Os1B 71.8(5)
C22B C21B C20B 121.5(8)
C21B C22B Os1B 70.4(4)
C21B C22B C23B 117.2(8)
C21B C22B C28B 121.3(9)
C23B C22B Os1B 70.1(5)
C23B C22B C28B 121.5(9)
C28B C22B Os1B 128.5(6)
C22B C23B Os1B 71.7(5)
C24B C23B Os1B 71.3(5)
C24B C23B C22B 122.2(8)
C19B C24B Os1B 69.9(4)
C23B C24B Os1B 71.9(5)
C23B C24B C19B 121.0(8)
C19B C25B C26B 108.1(9)
C19B C25B C27B 114.5(9)
C27B C25B C26B 111.3(10)

loop_
_geom_bond_atom_site_label_1
_geom_bond_atom_site_label_2
_geom_bond_distance
Os1A O1A 2.062(5)
Os1A O2A 2.122(6)
Os1A N2A 2.081(7)
Os1A C19A 2.158(8)
Os1A C20A 2.159(8)
Os1A C21A 2.179(8)
Os1A C22A 2.176(9)
Os1A C23A 2.197(8)
Os1A C24A 2.152(8)
O1A C1A 1.375(9)
O2A C2A 1.298(10)
O3A C4A 1.268(11)
N1A N2A 1.372(9)
N1A C1A 1.518(9)
N1A C13A 1.353(9)
N2A C11A 1.322(10)
C1A C2A 1.522(11)
C1A C10A 1.519(11)
C2A C3A 1.379(12)
C3A C4A 1.421(15)
C3A C18A 1.503(13)
C4A C5A 1.479(15)
C5A C6A 1.445(14)
C5A C10A 1.392(11)
C6A C7A 1.367(16)
C7A C8A 1.378(14)
C8A C9A 1.380(12)
C9A C10A 1.362(13)
C11A C12A 1.404(11)
C12A C13A 1.424(11)
C12A C17A 1.410(11)
C13A C14A 1.406(11)
C14A C15A 1.367(11)
C15A C16A 1.430(11)
C16A C17A 1.358(11)
C19A C20A 1.433(11)
C19A C24A 1.441(13)
C19A C25A 1.500(14)
C20A C21A 1.393(13)
C21A C22A 1.433(12)
C22A C23A 1.401(14)
C22A C28A 1.528(16)
C23A C24A 1.415(15)
C25A C26A 1.530(14)
C25A C27A 1.526(13)
Os1B O1B 2.065(5)
Os1B O2B 2.102(5)
Os1B N2B 2.084(6)
Os1B C19B 2.162(8)
Os1B C20B 2.169(8)
Os1B C21B 2.179(8)
Os1B C22B 2.197(8)
Os1B C23B 2.177(8)
Os1B C24B 2.170(8)
O1B C1B 1.374(9)
O2B C2B 1.307(9)
O3B C4B 1.252(10)
N1B N2B 1.377(8)
N1B C1B 1.510(9)
N1B C13B 1.362(10)
N2B C11B 1.315(10)
C1B C2B 1.539(11)
C1B C10B 1.493(10)
C2B C3B 1.366(11)
C3B C4B 1.449(12)
C3B C18B 1.497(12)
C4B C5B 1.464(13)
C5B C6B 1.412(13)
C5B C10B 1.399(11)
C6B C7B 1.390(16)
C7B C8B 1.372(15)
C8B C9B 1.385(12)
C9B C10B 1.405(12)
C11B C12B 1.404(11)
C12B C13B 1.424(10)
C12B C17B 1.404(10)
C13B C14B 1.409(10)
C14B C15B 1.356(11)
C15B C16B 1.408(11)
C16B C17B 1.383(11)
C19B C20B 1.412(12)
C19B C24B 1.465(13)
C19B C25B 1.484(13)
C20B C21B 1.424(12)
C21B C22B 1.420(12)
C22B C23B 1.431(13)
C22B C28B 1.500(13)
C23B C24B 1.373(13)
C25B C26B 1.551(15)
C25B C27B 1.495(17)

loop_
_geom_torsion_atom_site_label_1
_geom_torsion_atom_site_label_2
_geom_torsion_atom_site_label_3
_geom_torsion_atom_site_label_4
_geom_torsion
Os1A O1A C1A N1A 57.0(6)
Os1A O1A C1A C2A -54.7(6)
Os1A O1A C1A C10A 175.6(5)
Os1A O2A C2A C1A -4.3(7)
Os1A O2A C2A C3A 174.6(6)
Os1A N2A C11A C12A 179.4(6)
Os1A C19A C20A C21A -52.7(7)
Os1A C19A C24A C23A 54.5(7)
Os1A C19A C25A C26A 58.5(12)
Os1A C19A C25A C27A -172.8(9)
Os1A C20A C21A C22A -51.7(8)
Os1A C21A C22A C23A -56.3(8)
Os1A C21A C22A C28A 119.2(10)
Os1A C22A C23A C24A -49.4(8)
Os1A C23A C24A C19A -53.6(7)
O1A C1A C2A O2A 40.2(8)
O1A C1A C2A C3A -138.8(7)
O1A C1A C10A C5A 135.2(7)
O1A C1A C10A C9A -47.2(10)
O2A C2A C3A C4A -171.7(8)
O2A C2A C3A C18A 2.8(12)
O3A C4A C5A C6A -3.9(15)
O3A C4A C5A C10A 179.2(9)
N1A N2A C11A C12A 0.0(9)
N1A C1A C2A O2A -72.8(7)
N1A C1A C2A C3A 108.2(8)
N1A C1A C10A C5A -107.3(8)
N1A C1A C10A C9A 70.4(9)
N1A C13A C14A C15A -179.5(8)
N2A N1A C1A O1A -38.6(8)
N2A N1A C1A C2A 75.9(7)
N2A N1A C1A C10A -160.4(6)
N2A N1A C13A C12A 1.6(8)
N2A N1A C13A C14A -178.1(8)
N2A C11A C12A C13A 0.9(9)
N2A C11A C12A C17A -179.9(8)
C1A N1A N2A Os1A 0.3(7)
C1A N1A N2A C11A 179.9(6)
C1A N1A C13A C12A -179.7(8)
C1A N1A C13A C14A 0.6(15)
C1A C2A C3A C4A 7.1(12)
C1A C2A C3A C18A -178.4(7)
C2A C1A C10A C5A 9.3(10)
C2A C1A C10A C9A -173.1(7)
C2A C3A C4A O3A 180.0(9)
C2A C3A C4A C5A -2.3(14)
C3A C4A C5A C6A 178.4(9)
C3A C4A C5A C10A 1.5(14)
C4A C5A C6A C7A -177.0(9)
C4A C5A C10A C1A -5.2(12)
C4A C5A C10A C9A 177.1(8)
C5A C6A C7A C8A 0.0(15)
C6A C5A C10A C1A 177.7(7)
C6A C5A C10A C9A 0.1(12)
C6A C7A C8A C9A -0.2(15)
C7A C8A C9A C10A 0.3(14)
C8A C9A C10A C1A -177.9(8)
C8A C9A C10A C5A -0.2(13)
C10A C1A C2A O2A 168.5(6)
C10A C1A C2A C3A -10.5(11)
C10A C5A C6A C7A 0.0(13)
C11A C12A C13A N1A -1.5(8)
C11A C12A C13A C14A 178.2(7)
C11A C12A C17A C16A -178.8(8)
C12A C13A C14A C15A 0.8(11)
C13A N1A N2A Os1A 179.4(5)
C13A N1A N2A C11A -1.1(8)
C13A N1A C1A O1A 142.7(8)
C13A N1A C1A C2A -102.8(10)
C13A N1A C1A C10A 20.9(12)
C13A C12A C17A C16A 0.3(11)
C13A C14A C15A C16A 0.3(12)
C14A C15A C16A C17A -1.1(13)
C15A C16A C17A C12A 0.8(12)
C17A C12A C13A N1A 179.1(7)
C17A C12A C13A C14A -1.1(11)
C18A C3A C4A O3A 5.7(15)
C18A C3A C4A C5A -176.7(9)
C19A C20A C21A Os1A 52.1(7)
C19A C20A C21A C22A 0.4(13)
C20A C19A C24A Os1A -55.2(6)
C20A C19A C24A C23A -0.7(12)
C20A C19A C25A C26A 146.0(9)
C20A C19A C25A C27A -85.3(12)
C20A C21A C22A Os1A 51.6(8)
C20A C21A C22A C23A -4.7(14)
C20A C21A C22A C28A 170.8(9)
C21A C22A C23A Os1A 55.7(8)
C21A C22A C23A C24A 6.2(14)
C22A C23A C24A Os1A 50.0(8)
C22A C23A C24A C19A -3.6(13)
C24A C19A C20A Os1A 55.0(6)
C24A C19A C20A C21A 2.2(12)
C24A C19A C25A C26A -30.4(12)
C24A C19A C25A C27A 98.4(11)
C25A C19A C20A Os1A -121.6(7)
C25A C19A C20A C21A -174.4(8)
C25A C19A C24A Os1A 121.3(8)
C25A C19A C24A C23A 175.8(8)
C28A C22A C23A Os1A -119.7(10)
C28A C22A C23A C24A -169.2(10)
Os1B O1B C1B N1B -56.2(6)
Os1B O1B C1B C2B 54.4(6)
Os1B O1B C1B C10B -176.8(5)
Os1B O2B C2B C1B 5.3(7)
Os1B O2B C2B C3B -171.8(6)
Os1B N2B C11B C12B 174.5(6)
Os1B C19B C20B C21B -52.6(7)
Os1B C19B C24B C23B 52.7(7)
Os1B C19B C25B C26B 172.2(8)
Os1B C19B C25B C27B -63.1(12)
Os1B C20B C21B C22B -52.7(7)
Os1B C21B C22B C23B -54.0(6)
Os1B C21B C22B C28B 123.8(8)
Os1B C22B C23B C24B -52.5(7)
Os1B C23B C24B C19B -51.9(7)
O1B C1B C2B O2B -40.6(8)
O1B C1B C2B C3B 136.4(7)
O1B C1B C10B C5B -133.2(7)
O1B C1B C10B C9B 49.9(10)
O2B C2B C3B C4B 171.9(7)
O2B C2B C3B C18B -3.7(12)
O3B C4B C5B C6B 0.4(13)
O3B C4B C5B C10B 179.1(8)
N1B N2B C11B C12B -0.7(9)
N1B C1B C2B O2B 72.1(7)
N1B C1B C2B C3B -110.9(8)
N1B C1B C10B C5B 107.5(8)
N1B C1B C10B C9B -69.4(9)
N1B C13B C14B C15B 179.2(8)
N2B N1B C1B O1B 39.6(8)
N2B N1B C1B C2B -73.5(7)
N2B N1B C1B C10B 163.7(6)
N2B N1B C13B C12B -2.8(8)
N2B N1B C13B C14B 177.2(8)
N2B C11B C12B C13B -1.0(9)
N2B C11B C12B C17B -179.6(9)
C1B N1B N2B Os1B -2.6(7)
C1B N1B N2B C11B 174.1(6)
C1B N1B C13B C12B -171.5(8)
C1B N1B C13B C14B 8.5(16)
C1B C2B C3B C4B -4.8(12)
C1B C2B C3B C18B 179.6(7)
C2B C1B C10B C5B -8.4(10)
C2B C1B C10B C9B 174.7(7)
C2B C3B C4B O3B 179.8(8)
C2B C3B C4B C5B 2.2(12)
C3B C4B C5B C6B 178.0(8)
C3B C4B C5B C10B -3.2(13)
C4B C5B C6B C7B 178.0(8)
C4B C5B C10B C1B 6.6(12)
C4B C5B C10B C9B -176.6(8)
C5B C6B C7B C8B -1.4(14)
C6B C5B C10B C1B -174.6(7)
C6B C5B C10B C9B 2.2(12)
C6B C7B C8B C9B 2.2(15)
C7B C8B C9B C10B -0.8(14)
C8B C9B C10B C1B 175.4(7)
C8B C9B C10B C5B -1.4(12)
C10B C1B C2B O2B -169.2(6)
C10B C1B C2B C3B 7.9(10)
C10B C5B C6B C7B -0.8(12)
C11B C12B C13B N1B 2.3(8)
C11B C12B C13B C14B -177.7(7)
C11B C12B C17B C16B 177.9(9)
C12B C13B C14B C15B -0.7(12)
C13B N1B N2B Os1B -174.4(5)
C13B N1B N2B C11B 2.3(8)
C13B N1B C1B O1B -151.9(8)
C13B N1B C1B C2B 95.0(10)
C13B N1B C1B C10B -27.8(12)
C13B C12B C17B C16B -0.6(12)
C13B C14B C15B C16B -0.4(14)
C14B C15B C16B C17B 1.0(14)
C15B C16B C17B C12B -0.4(13)
C17B C12B C13B N1B -178.8(7)
C17B C12B C13B C14B 1.2(12)
C18B C3B C4B O3B -4.5(13)
C18B C3B C4B C5B 177.9(8)
C19B C20B C21B Os1B 52.4(7)
C19B C20B C21B C22B -0.4(12)
C20B C19B C24B Os1B -55.7(6)
C20B C19B C24B C23B -2.9(11)
C20B C19B C25B C26B -95.7(11)
C20B C19B C25B C27B 28.9(13)
C20B C21B C22B Os1B 52.2(7)
C20B C21B C22B C23B -1.8(11)
C20B C21B C22B C28B 176.0(8)
C21B C22B C23B Os1B 54.1(6)
C21B C22B C23B C24B 1.6(12)
C22B C23B C24B Os1B 52.7(7)
C22B C23B C24B C19B 0.8(12)
C24B C19B C20B Os1B 55.3(6)
C24B C19B C20B C21B 2.7(11)
C24B C19B C25B C26B 86.1(11)
C24B C19B C25B C27B -149.3(9)
C25B C19B C20B Os1B -123.0(9)
C25B C19B C20B C21B -175.6(8)
C25B C19B C24B Os1B 122.7(8)
C25B C19B C24B C23B 175.5(8)
C28B C22B C23B Os1B -123.7(8)
C28B C22B C23B C24B -176.2(8)
